data_6000692
loop_
_publ_author_name
'Onoda, M.'
'Wada, H.'
'Yukino, K.'
'Ishii, M.'

_publ_section_title
;
 Powder X-ray-diffraction of low-temperature phases of Argyrodite-family
 compound AG7TAS6
;
_journal_name_full 'Solid State Ionics'
_journal_page_first 75
_journal_page_last 80
_journal_paper_doi 10.1016/0167-2738(95)00033-3
_journal_volume 79
_journal_year 1995
_chemical_formula_sum 'Ag7 S6 Ta'
_symmetry_cell_setting orthorhombic
_symmetry_space_group_name_H-M 'P m n 21'
_cell_angle_alpha 90.000
_cell_angle_beta 90.000
_cell_angle_gamma 90.000
_cell_length_a 7.442(2)
_cell_length_b 7.403(1)
_cell_length_c 10.531(1)
_cell_volume 580.19
_cod_depositor_comments
;
 The original paper also mentions a third state with different lattice
 constants.
;
_cod_database_code 6000692

loop_
_atom_site_label
_atom_site_fract_x
_atom_site_fract_y
_atom_site_fract_z
? ? ? ?
